data_4315773
loop_
_publ_author_name
'Theshini Perera'
'Patricia A. Marzilli'
'Frank R. Fronczek'
'Luigi G. Marzilli'

_publ_section_title
;
 NH NMR Shifts of New Structurally Characterized
 fac-[Re(CO)3(polyamine)]n+ Complexes Probed via Outer-Sphere
 Hydrogen-Bonding Interactions to Anions, Including the Paramagnetic
 [ReIVBr6]2- Anion
;
_journal_name_full 'Inorganic Chemistry'
_journal_page_first 5560
_journal_page_last 5572
_journal_paper_doi 10.1021/ic100386c
_journal_volume 49
_journal_year 2010
_chemical_compound_source 'local laboratory'
_chemical_formula_moiety 'C9 H15 N3 O3 Re, P F6'
_chemical_formula_sum 'C9 H15 F6 N3 O3 P Re'
_chemical_formula_weight 544.41
_chemical_name_systematic
; 
 ? 
;
_space_group_IT_number 4
_symmetry_cell_setting monoclinic
_symmetry_space_group_name_Hall 'P 2yb'
_symmetry_space_group_name_H-M 'P 1 21 1'
_atom_sites_solution_hydrogens geom
_atom_sites_solution_primary direct
_atom_sites_solution_secondary difmap
_audit_creation_method SHELXL-97
_cell_angle_alpha 90
_cell_angle_beta 117.085(4)
_cell_angle_gamma 90
_cell_formula_units_Z 2
_cell_length_a 8.1859(10)
_cell_length_b 12.5249(15)
_cell_length_c 8.3319(10)
_cell_measurement_reflns_used 4934
_cell_measurement_temperature 90
_cell_measurement_theta_max 41.1
_cell_measurement_theta_min 2.5
_cell_volume 760.57(16)
_computing_cell_refinement 'HKL Scalepack (Otwinowski & Minor 1997)'
_computing_data_collection 'COLLECT (Nonius, 2000)'
_computing_data_reduction 'HKL Denzo and Scalepack (Otwinowski & Minor 1997)'
_computing_molecular_graphics 'ORTEP-3 for Windows (Farrugia, 1997)'
_computing_publication_material 'SHELXL-97 (Sheldrick, 1997)'
_computing_structure_refinement 'SHELXL-97 (Sheldrick, 1997)'
_computing_structure_solution 'SIR97 (Altomare  et al., 1999)'
_diffrn_ambient_temperature 90
_diffrn_measured_fraction_theta_full 1.000
_diffrn_measured_fraction_theta_max 0.983
_diffrn_measurement_device 'Nonius KappaCCD (with Oxford Cryostream)'
_diffrn_measurement_method ' \w scans with \k offsets'
_diffrn_radiation_monochromator graphite
_diffrn_radiation_source 'fine-focus sealed tube'
_diffrn_radiation_type MoK\a
_diffrn_radiation_wavelength 0.71073
_diffrn_reflns_av_R_equivalents 0.054
_diffrn_reflns_av_sigmaI/netI 0.030
_diffrn_reflns_limit_h_max 15
_diffrn_reflns_limit_h_min -15
_diffrn_reflns_limit_k_max 22
_diffrn_reflns_limit_k_min -22
_diffrn_reflns_limit_l_max 15
_diffrn_reflns_limit_l_min -15
_diffrn_reflns_number 24621
_diffrn_reflns_theta_full 25.0
_diffrn_reflns_theta_max 41.0
_diffrn_reflns_theta_min 2.7
_diffrn_standards_number 0
_exptl_absorpt_coefficient_mu 8.175
_exptl_absorpt_correction_T_max 0.375
_exptl_absorpt_correction_T_min 0.225
_exptl_absorpt_correction_type multi-scan
_exptl_absorpt_process_details 'HKL Scalepack (Otwinowski & Minor 1997)'
_exptl_crystal_colour colorless
_exptl_crystal_density_diffrn 2.377
_exptl_crystal_density_method 'not measured'
_exptl_crystal_description fragment
_exptl_crystal_F_000 516
_exptl_crystal_size_max 0.23
_exptl_crystal_size_mid 0.18
_exptl_crystal_size_min 0.12
_refine_diff_density_max 2.15
_refine_diff_density_min -2.41
_refine_diff_density_rms 0.201
_refine_ls_abs_structure_details 'Flack H D (1983), Acta Cryst. A39, 876-881'
_refine_ls_abs_structure_Flack 0.014(6)
_refine_ls_extinction_coef 0.0090(3)
_refine_ls_extinction_expression Fc^*^=kFc[1+0.001xFc^2^\l^3^/sin(2\q)]^-1/4^
_refine_ls_extinction_method SHELXL
_refine_ls_goodness_of_fit_ref 1.119
_refine_ls_hydrogen_treatment constr
_refine_ls_matrix_type full
_refine_ls_number_parameters 209
_refine_ls_number_reflns 9584
_refine_ls_number_restraints 1
_refine_ls_restrained_S_all 1.119
_refine_ls_R_factor_all 0.027
_refine_ls_R_factor_gt 0.025
_refine_ls_shift/su_max 0.003
_refine_ls_shift/su_mean 0.000
_refine_ls_structure_factor_coef Fsqd
_refine_ls_weighting_details 'calc w=1/[\s^2^(Fo^2^)+(0.0131P)^2^+1.8054P] where P=(Fo^2^+2Fc^2^)/3'
_refine_ls_weighting_scheme calc
_refine_ls_wR_factor_gt 0.055
_refine_ls_wR_factor_ref 0.056
_reflns_number_gt 9108
_reflns_number_total 9584
_reflns_threshold_expression I>2\s(I)
_cod_data_source_file ic100386c_si_002_7.cif
_cod_data_source_block Theshini23
_cod_depositor_comments
;
The following automatic conversions were performed:

'_symmetry_cell_setting' value 'Monoclinic' changed to 'monoclinic'
according to the built-in table from CIF Core dictionary named
'cif_core.dic' version 2.4.1 from 2010-06-29.

Automatic conversion script
Id: cif_fix_values 1646 2011-03-28 12:23:43Z adriana 
;
_cod_original_sg_symbol_H-M 'P 21 '
_cod_database_code 4315773

loop_
_symmetry_equiv_pos_as_xyz
'x, y, z'
'-x, y+1/2, -z'

loop_
_atom_site_label
_atom_site_type_symbol
_atom_site_fract_x
_atom_site_fract_y
_atom_site_fract_z
_atom_site_U_iso_or_equiv
_atom_site_adp_type
_atom_site_occupancy
_atom_site_symmetry_multiplicity
_atom_site_calc_flag
_atom_site_refinement_flags
_atom_site_disorder_assembly
_atom_site_disorder_group
Re1 Re 0.798958(10) 0.408678(18) 0.604462(9) 0.00869(2) Uani 1 1 d . . .
O1 O 0.8214(4) 0.6539(2) 0.6392(4) 0.0223(4) Uani 1 1 d . . .
O2 O 0.3769(3) 0.4232(3) 0.4068(3) 0.0256(7) Uani 1 1 d . . .
O3 O 0.8044(3) 0.4214(3) 0.2383(3) 0.0209(6) Uani 1 1 d . . .
N1 N 0.8054(4) 0.2338(3) 0.6210(5) 0.0131(6) Uani 1 1 d . . .
H1N H 0.7385 0.2004 0.5243 0.016 Uiso 1 1 d R . .
N2 N 1.0950(3) 0.37366(19) 0.7576(3) 0.0119(3) Uani 1 1 d . . .
H2N H 1.1501 0.4249 0.7360 0.014 Uiso 1 1 d R . .
N3 N 0.8340(3) 0.37940(18) 0.8798(3) 0.0102(3) Uani 1 1 d . . .
H3N H 0.7607 0.4210 0.8957 0.012 Uiso 1 1 d R . .
C1 C 0.8120(6) 0.5617(4) 0.6245(6) 0.0152(7) Uani 1 1 d . . .
C2 C 0.5354(4) 0.4197(4) 0.4825(3) 0.0154(6) Uani 1 1 d . . .
C3 C 0.7996(3) 0.4175(4) 0.3748(3) 0.0143(5) Uani 1 1 d . . .
C4 C 0.9940(4) 0.1869(2) 0.6842(4) 0.0163(5) Uani 1 1 d . . .
H4A H 0.9885 0.1275 0.6035 0.020 Uiso 1 1 calc R . .
H4B H 1.0375 0.1577 0.8073 0.020 Uiso 1 1 calc R . .
C5 C 1.1285(4) 0.2715(2) 0.6848(4) 0.0158(4) Uani 1 1 d . . .
H5A H 1.2560 0.2472 0.7606 0.019 Uiso 1 1 calc R . .
H5B H 1.1118 0.2827 0.5607 0.019 Uiso 1 1 calc R . .
C6 C 1.1627(3) 0.3696(2) 0.9589(3) 0.0130(4) Uani 1 1 d . . .
H6A H 1.2802 0.4089 1.0203 0.016 Uiso 1 1 calc R . .
H6B H 1.1848 0.2945 1.0004 0.016 Uiso 1 1 calc R . .
C7 C 1.0215(3) 0.4194(3) 1.0073(3) 0.0120(5) Uani 1 1 d . . .
H7A H 1.0498 0.4002 1.1325 0.014 Uiso 1 1 calc R . .
H7B H 1.0254 0.4981 0.9992 0.014 Uiso 1 1 calc R . .
C8 C 0.8066(4) 0.2643(2) 0.9138(4) 0.0143(4) Uani 1 1 d . . .
H8A H 0.7275 0.2602 0.9749 0.017 Uiso 1 1 calc R . .
H8B H 0.9266 0.2317 0.9942 0.017 Uiso 1 1 calc R . .
C9 C 0.7176(4) 0.2023(2) 0.7368(4) 0.0159(4) Uani 1 1 d . . .
H9A H 0.7332 0.1247 0.7614 0.019 Uiso 1 1 calc R . .
H9B H 0.5846 0.2181 0.6734 0.019 Uiso 1 1 calc R . .
P1 P 0.47139(9) 0.59648(6) 0.86447(10) 0.01185(11) Uani 1 1 d . . .
F1 F 0.4703(3) 0.46781(15) 0.8465(3) 0.0197(4) Uani 1 1 d . . .
F2 F 0.6910(2) 0.59504(16) 0.9492(3) 0.0174(3) Uani 1 1 d . . .
F3 F 0.4828(4) 0.5854(2) 1.0596(3) 0.0251(5) Uani 1 1 d . . .
F4 F 0.4716(3) 0.72363(19) 0.8796(4) 0.0218(4) Uani 1 1 d . . .
F5 F 0.4591(3) 0.6070(2) 0.6672(3) 0.0259(5) Uani 1 1 d . . .
F6 F 0.2502(3) 0.59566(19) 0.7749(4) 0.0261(5) Uani 1 1 d . . .

loop_
_atom_site_aniso_label
_atom_site_aniso_U_11
_atom_site_aniso_U_22
_atom_site_aniso_U_33
_atom_site_aniso_U_23
_atom_site_aniso_U_13
_atom_site_aniso_U_12
Re1 0.00896(3) 0.00964(3) 0.00728(3) 0.00045(6) 0.00354(2) 0.00029(6)
O1 0.0320(12) 0.0119(9) 0.0301(12) 0.0032(8) 0.0202(10) 0.0008(8)
O2 0.0118(7) 0.037(2) 0.0198(9) -0.0017(11) 0.0004(6) 0.0016(10)
O3 0.0267(9) 0.0254(18) 0.0133(7) 0.0025(9) 0.0113(7) 0.0022(10)
N1 0.0153(11) 0.0114(13) 0.0114(10) -0.0020(8) 0.0049(8) -0.0016(8)
N2 0.0097(7) 0.0142(8) 0.0126(8) -0.0009(7) 0.0057(7) -0.0004(6)
N3 0.0096(7) 0.0120(7) 0.0092(7) 0.0000(6) 0.0045(6) -0.0007(6)
C1 0.0156(12) 0.0185(17) 0.0147(12) 0.0014(11) 0.0096(10) 0.0016(10)
C2 0.0151(8) 0.0165(18) 0.0120(8) -0.0002(9) 0.0039(7) 0.0000(10)
C3 0.0153(8) 0.0148(15) 0.0131(8) 0.0004(10) 0.0068(6) 0.0020(11)
C4 0.0183(11) 0.0118(10) 0.0177(11) -0.0019(8) 0.0072(9) 0.0042(8)
C5 0.0162(10) 0.0178(11) 0.0156(10) -0.0021(9) 0.0090(9) 0.0041(9)
C6 0.0092(8) 0.0177(11) 0.0103(9) -0.0008(8) 0.0029(7) 0.0001(8)
C7 0.0105(7) 0.0147(16) 0.0101(7) -0.0011(9) 0.0040(6) 0.0004(9)
C8 0.0173(10) 0.0137(10) 0.0119(9) 0.0018(8) 0.0067(8) -0.0039(8)
C9 0.0174(11) 0.0144(10) 0.0150(10) 0.0001(8) 0.0066(9) -0.0053(8)
P1 0.0088(2) 0.0119(3) 0.0146(3) -0.0007(2) 0.0051(2) 0.0007(2)
F1 0.0147(7) 0.0125(7) 0.0324(10) -0.0048(7) 0.0111(7) -0.0006(6)
F2 0.0100(6) 0.0171(8) 0.0226(8) -0.0005(7) 0.0052(6) -0.0009(6)
F3 0.0347(14) 0.0276(12) 0.0215(11) 0.0017(9) 0.0202(10) 0.0078(10)
F4 0.0190(9) 0.0118(8) 0.0358(13) -0.0003(9) 0.0134(9) 0.0013(7)
F5 0.0278(10) 0.0352(12) 0.0141(8) 0.0078(8) 0.0091(7) 0.0164(9)
F6 0.0095(7) 0.0225(9) 0.0424(13) -0.0067(9) 0.0085(8) 0.0015(7)

loop_
_atom_type_symbol
_atom_type_description
_atom_type_scat_dispersion_real
_atom_type_scat_dispersion_imag
_atom_type_scat_source
C C 0.0033 0.0016 'International Tables Vol C Tables 4.2.6.8 and 6.1.1.4'
H H 0.0000 0.0000 'International Tables Vol C Tables 4.2.6.8 and 6.1.1.4'
F F 0.0171 0.0103 'International Tables Vol C Tables 4.2.6.8 and 6.1.1.4'
N N 0.0061 0.0033 'International Tables Vol C Tables 4.2.6.8 and 6.1.1.4'
O O 0.0106 0.0060 'International Tables Vol C Tables 4.2.6.8 and 6.1.1.4'
P P 0.1023 0.0942 'International Tables Vol C Tables 4.2.6.8 and 6.1.1.4'
Re Re -1.0185 7.2310 'International Tables Vol C Tables 4.2.6.8 and 6.1.1.4'

loop_
_geom_angle_atom_site_label_1
_geom_angle_atom_site_label_2
_geom_angle_atom_site_label_3
_geom_angle
_geom_angle_site_symmetry_1
_geom_angle_site_symmetry_3
_geom_angle_publ_flag
C3 Re1 C1 90.22(19) . . ?
C3 Re1 C2 88.90(11) . . ?
C1 Re1 C2 88.81(18) . . ?
C3 Re1 N1 96.28(17) . . ?
C1 Re1 N1 172.33(10) . . ?
C2 Re1 N1 95.36(16) . . ?
C3 Re1 N2 95.00(10) . . ?
C1 Re1 N2 98.33(14) . . ?
C2 Re1 N2 171.83(14) . . ?
N1 Re1 N2 77.10(11) . . ?
C3 Re1 N3 170.74(13) . . ?
C1 Re1 N3 95.71(14) . . ?
C2 Re1 N3 98.30(10) . . ?
N1 Re1 N3 77.34(11) . . ?
N2 Re1 N3 77.14(8) . . ?
C9 N1 C4 112.9(3) . . ?
C9 N1 Re1 107.4(2) . . ?
C4 N1 Re1 113.8(2) . . ?
C9 N1 H1N 101.0 . . ?
C4 N1 H1N 104.7 . . ?
Re1 N1 H1N 116.5 . . ?
C5 N2 C6 112.3(2) . . ?
C5 N2 Re1 106.94(16) . . ?
C6 N2 Re1 113.60(16) . . ?
C5 N2 H2N 110.4 . . ?
C6 N2 H2N 107.4 . . ?
Re1 N2 H2N 106.1 . . ?
C7 N3 C8 112.2(2) . . ?
C7 N3 Re1 106.70(15) . . ?
C8 N3 Re1 113.24(16) . . ?
C7 N3 H3N 104.6 . . ?
C8 N3 H3N 112.4 . . ?
Re1 N3 H3N 107.1 . . ?
O1 C1 Re1 179.0(4) . . ?
O2 C2 Re1 177.9(4) . . ?
O3 C3 Re1 178.2(3) . . ?
N1 C4 C5 110.7(2) . . ?
N1 C4 H4A 109.5 . . ?
C5 C4 H4A 109.5 . . ?
N1 C4 H4B 109.5 . . ?
C5 C4 H4B 109.5 . . ?
H4A C4 H4B 108.1 . . ?
N2 C5 C4 109.3(2) . . ?
N2 C5 H5A 109.8 . . ?
C4 C5 H5A 109.8 . . ?
N2 C5 H5B 109.8 . . ?
C4 C5 H5B 109.8 . . ?
H5A C5 H5B 108.3 . . ?
N2 C6 C7 110.0(2) . . ?
N2 C6 H6A 109.7 . . ?
C7 C6 H6A 109.7 . . ?
N2 C6 H6B 109.7 . . ?
C7 C6 H6B 109.7 . . ?
H6A C6 H6B 108.2 . . ?
N3 C7 C6 109.4(2) . . ?
N3 C7 H7A 109.8 . . ?
C6 C7 H7A 109.8 . . ?
N3 C7 H7B 109.8 . . ?
C6 C7 H7B 109.8 . . ?
H7A C7 H7B 108.2 . . ?
N3 C8 C9 110.5(2) . . ?
N3 C8 H8A 109.5 . . ?
C9 C8 H8A 109.5 . . ?
N3 C8 H8B 109.5 . . ?
C9 C8 H8B 109.5 . . ?
H8A C8 H8B 108.1 . . ?
N1 C9 C8 109.4(2) . . ?
N1 C9 H9A 109.8 . . ?
C8 C9 H9A 109.8 . . ?
N1 C9 H9B 109.8 . . ?
C8 C9 H9B 109.8 . . ?
H9A C9 H9B 108.3 . . ?
F3 P1 F4 90.51(14) . . ?
F3 P1 F2 90.96(14) . . ?
F4 P1 F2 90.91(12) . . ?
F3 P1 F5 179.63(17) . . ?
F4 P1 F5 89.80(14) . . ?
F2 P1 F5 89.25(12) . . ?
F3 P1 F6 90.20(15) . . ?
F4 P1 F6 90.19(13) . . ?
F2 P1 F6 178.40(13) . . ?
F5 P1 F6 89.59(14) . . ?
F3 P1 F1 90.18(14) . . ?
F4 P1 F1 179.28(14) . . ?
F2 P1 F1 89.28(11) . . ?
F5 P1 F1 89.51(13) . . ?
F6 P1 F1 89.61(11) . . ?

loop_
_geom_bond_atom_site_label_1
_geom_bond_atom_site_label_2
_geom_bond_distance
_geom_bond_site_symmetry_2
_geom_bond_publ_flag
Re1 C3 1.919(3) . ?
Re1 C1 1.923(5) . ?
Re1 C2 1.926(3) . ?
Re1 N1 2.194(4) . ?
Re1 N2 2.208(2) . ?
Re1 N3 2.209(2) . ?
O1 C1 1.160(5) . ?
O2 C2 1.157(3) . ?
O3 C3 1.157(3) . ?
N1 C9 1.494(5) . ?
N1 C4 1.506(4) . ?
N1 H1N 0.8500 . ?
N2 C5 1.494(4) . ?
N2 C6 1.509(3) . ?
N2 H2N 0.8500 . ?
N3 C7 1.500(3) . ?
N3 C8 1.506(4) . ?
N3 H3N 0.8500 . ?
C4 C5 1.526(4) . ?
C4 H4A 0.9900 . ?
C4 H4B 0.9900 . ?
C5 H5A 0.9900 . ?
C5 H5B 0.9900 . ?
C6 C7 1.520(4) . ?
C6 H6A 0.9900 . ?
C6 H6B 0.9900 . ?
C7 H7A 0.9900 . ?
C7 H7B 0.9900 . ?
C8 C9 1.527(4) . ?
C8 H8A 0.9900 . ?
C8 H8B 0.9900 . ?
C9 H9A 0.9900 . ?
C9 H9B 0.9900 . ?
P1 F3 1.591(3) . ?
P1 F4 1.597(2) . ?
P1 F2 1.6047(19) . ?
P1 F5 1.606(2) . ?
P1 F6 1.614(2) . ?
P1 F1 1.618(2) . ?

loop_
_geom_hbond_atom_site_label_D
_geom_hbond_atom_site_label_H
_geom_hbond_atom_site_label_A
_geom_hbond_distance_DH
_geom_hbond_distance_HA
_geom_hbond_distance_DA
_geom_hbond_angle_DHA
_geom_hbond_site_symmetry_A
N1 H1N F5 0.85 2.04 2.871(4) 163.9 2_646
N2 H2N F6 0.85 2.26 3.033(3) 151.3 1_655
N2 H2N F1 0.85 2.41 3.051(3) 132.7 1_655
N3 H3N F1 0.85 2.30 3.069(3) 151.2 .
N3 H3N F2 0.85 2.35 3.101(3) 148.1 .

loop_
_geom_torsion_atom_site_label_1
_geom_torsion_atom_site_label_2
_geom_torsion_atom_site_label_3
_geom_torsion_atom_site_label_4
_geom_torsion
_geom_torsion_site_symmetry_1
_geom_torsion_site_symmetry_2
_geom_torsion_site_symmetry_3
_geom_torsion_site_symmetry_4
_geom_torsion_publ_flag
C3 Re1 N1 C9 -153.2(2) . . . . ?
C2 Re1 N1 C9 -63.7(2) . . . . ?
N2 Re1 N1 C9 113.1(2) . . . . ?
N3 Re1 N1 C9 33.6(2) . . . . ?
C3 Re1 N1 C4 81.1(2) . . . . ?
C2 Re1 N1 C4 170.6(2) . . . . ?
N2 Re1 N1 C4 -12.6(2) . . . . ?
N3 Re1 N1 C4 -92.1(2) . . . . ?
C3 Re1 N2 C5 -60.8(2) . . . . ?
C1 Re1 N2 C5 -151.8(2) . . . . ?
N1 Re1 N2 C5 34.51(19) . . . . ?
N3 Re1 N2 C5 114.24(19) . . . . ?
C3 Re1 N2 C6 174.7(2) . . . . ?
C1 Re1 N2 C6 83.7(2) . . . . ?
N1 Re1 N2 C6 -90.0(2) . . . . ?
N3 Re1 N2 C6 -10.25(18) . . . . ?
C1 Re1 N3 C7 -63.8(2) . . . . ?
C2 Re1 N3 C7 -153.4(2) . . . . ?
N1 Re1 N3 C7 112.9(2) . . . . ?
N2 Re1 N3 C7 33.5(2) . . . . ?
C1 Re1 N3 C8 172.3(2) . . . . ?
C2 Re1 N3 C8 82.6(2) . . . . ?
N1 Re1 N3 C8 -11.03(18) . . . . ?
N2 Re1 N3 C8 -90.47(18) . . . . ?
C9 N1 C4 C5 -134.2(3) . . . . ?
Re1 N1 C4 C5 -11.5(3) . . . . ?
C6 N2 C5 C4 73.7(3) . . . . ?
Re1 N2 C5 C4 -51.6(2) . . . . ?
N1 C4 C5 N2 41.8(3) . . . . ?
C5 N2 C6 C7 -136.5(3) . . . . ?
Re1 N2 C6 C7 -15.0(3) . . . . ?
C8 N3 C7 C6 71.9(3) . . . . ?
Re1 N3 C7 C6 -52.7(3) . . . . ?
N2 C6 C7 N3 44.8(3) . . . . ?
C7 N3 C8 C9 -134.3(2) . . . . ?
Re1 N3 C8 C9 -13.4(3) . . . . ?
C4 N1 C9 C8 74.6(3) . . . . ?
Re1 N1 C9 C8 -51.6(3) . . . . ?
N3 C8 C9 N1 42.9(3) . . . . ?
